data_7232306
loop_
_publ_author_name
'Zhou, Hui'
'Mu, Sen'
'Ren, Bai-Hao'
'Zhang, Rui'
'Lu, Xiao-Bing'

_publ_section_title
;
 Organocatalyzed carboxylative cyclization of propargylic amides with
 atmospheric CO2 towards oxazolidine-2,4-diones
;
_journal_issue 5
_journal_name_full 'Green Chemistry'
_journal_page_first 991
_journal_paper_doi 10.1039/C8GC03929A
_journal_volume 21
_journal_year 2019
_chemical_formula_sum 'C13 H9 N O3'
_chemical_formula_weight 227.21
_space_group_IT_number 2
_space_group_name_Hall '-P 1'
_space_group_name_H-M_alt 'P -1'
_symmetry_cell_setting triclinic
_symmetry_space_group_name_Hall '-P 1'
_symmetry_space_group_name_H-M 'P -1'
_atom_sites_solution_hydrogens geom
_atom_sites_solution_primary direct
_atom_sites_solution_secondary difmap
_audit_creation_method SHELXL-97
_audit_update_record
;
2018-07-31 deposited with the CCDC.
2019-02-04 downloaded from the CCDC.
;
_cell_angle_alpha 89.067(4)
_cell_angle_beta 87.281(3)
_cell_angle_gamma 78.757(3)
_cell_formula_units_Z 2
_cell_length_a 6.5610(3)
_cell_length_b 7.0809(4)
_cell_length_c 12.0629(6)
_cell_measurement_reflns_used 1934
_cell_measurement_temperature 296(2)
_cell_measurement_theta_max 25.0653
_cell_measurement_theta_min 2.9331
_cell_volume 549.03(5)
_computing_cell_refinement 'Bruker SMART'
_computing_data_collection 'Bruker SMART'
_computing_data_reduction 'Bruker SMART'
_computing_molecular_graphics 'Bruker SHELXTL'
_computing_publication_material 'Bruker SHELXTL'
_computing_structure_refinement 'SHELXL-97 (Sheldrick, 1997)'
_computing_structure_solution 'SHELXS-97 (Sheldrick, 1990)'
_diffrn_ambient_temperature 296(2)
_diffrn_measured_fraction_theta_full 0.994
_diffrn_measured_fraction_theta_max 0.994
_diffrn_measurement_device_type 'CCD area detector'
_diffrn_measurement_method 'phi and omega scans'
_diffrn_radiation_monochromator graphite
_diffrn_radiation_source 'fine-focus sealed tube'
_diffrn_radiation_type MoK\a
_diffrn_radiation_wavelength 0.71073
_diffrn_reflns_av_R_equivalents 0.0193
_diffrn_reflns_av_sigmaI/netI 0.0214
_diffrn_reflns_limit_h_max 6
_diffrn_reflns_limit_h_min -8
_diffrn_reflns_limit_k_max 9
_diffrn_reflns_limit_k_min -9
_diffrn_reflns_limit_l_max 15
_diffrn_reflns_limit_l_min -15
_diffrn_reflns_number 6429
_diffrn_reflns_theta_full 27.51
_diffrn_reflns_theta_max 27.51
_diffrn_reflns_theta_min 2.93
_exptl_absorpt_coefficient_mu 0.099
_exptl_absorpt_correction_T_max 0.7456
_exptl_absorpt_correction_T_min 0.6463
_exptl_absorpt_correction_type multi-scan
_exptl_crystal_colour colorless
_exptl_crystal_density_diffrn 1.432
_exptl_crystal_density_method 'not measured'
_exptl_crystal_description block
_exptl_crystal_F_000 242
_exptl_crystal_size_max 0.16
_exptl_crystal_size_mid 0.12
_exptl_crystal_size_min 0.10
_refine_diff_density_max 0.709
_refine_diff_density_min -0.257
_refine_diff_density_rms 0.045
_refine_ls_extinction_method none
_refine_ls_goodness_of_fit_ref 1.086
_refine_ls_hydrogen_treatment mixed
_refine_ls_matrix_type full
_refine_ls_number_parameters 158
_refine_ls_number_reflns 2521
_refine_ls_number_restraints 2
_refine_ls_restrained_S_all 1.089
_refine_ls_R_factor_all 0.0861
_refine_ls_R_factor_gt 0.0683
_refine_ls_shift/su_max 0.039
_refine_ls_shift/su_mean 0.005
_refine_ls_structure_factor_coef Fsqd
_refine_ls_weighting_details 'calc w=1/[\s^2^(Fo^2^)+(0.1086P)^2^+0.1706P] where P=(Fo^2^+2Fc^2^)/3'
_refine_ls_weighting_scheme calc
_refine_ls_wR_factor_gt 0.2015
_refine_ls_wR_factor_ref 0.2180
_reflns_number_gt 1848
_reflns_number_total 2521
_reflns_threshold_expression >2sigma(I)
_cod_data_source_file c8gc03929a2.cif
_cod_data_source_block 1
_cod_depositor_comments
;
The following automatic conversions were performed:

'_symmetry_cell_setting' value 'Triclinic' changed to 'triclinic'
according to
/home/data/users/saulius/crontab/automatic-downloads/rss-feeds/RSC/lib/dictionaries/cif_core.dic
dictionary named 'cif_core.dic' version 2.4.2 from 2011-04-26.

'_exptl_absorpt_correction_type' value 'multi scan' changed to
'multi-scan' according to
/home/data/users/saulius/crontab/automatic-downloads/rss-feeds/RSC/lib/dictionaries/cif_core.dic
dictionary named 'cif_core.dic' version 2.4.2 from 2011-04-26.

Automatic conversion script
Id: cif_fix_values 4973 2017-02-22 13:04:09Z antanas 

 Adding full bibliography for 7232306--7232308.cif.
;
_cod_original_sg_symbol_H-M 'P-1   '
_cod_database_code 7232306

loop_
_symmetry_equiv_pos_as_xyz
'x, y, z'
'-x, -y, -z'

loop_
_atom_site_label
_atom_site_type_symbol
_atom_site_fract_x
_atom_site_fract_y
_atom_site_fract_z
_atom_site_U_iso_or_equiv
_atom_site_adp_type
_atom_site_occupancy
_atom_site_symmetry_multiplicity
_atom_site_calc_flag
_atom_site_refinement_flags
O3 O 0.4384(3) 0.7255(2) 0.67424(14) 0.0638(5) Uani 1 1 d .
N N 0.6915(3) 0.6204(3) 0.79027(16) 0.0591(5) Uani 1 1 d .
C8 C 0.6245(4) 0.6834(3) 0.6114(2) 0.0578(6) Uani 1 1 d U
C7 C 0.6381(4) 0.6987(3) 0.5013(2) 0.0565(5) Uani 1 1 d U
H7A H 0.7720 0.6606 0.4703 0.068 Uiso 1 1 calc R
O2 O 0.9779(3) 0.5656(3) 0.66810(17) 0.0787(6) Uani 1 1 d .
C6 C 0.4795(4) 0.7650(3) 0.4203(2) 0.0568(6) Uani 1 1 d U
C10 C 0.7943(4) 0.6152(3) 0.6867(2) 0.0579(6) Uani 1 1 d .
C1 C 0.2695(4) 0.8115(3) 0.4494(2) 0.0648(7) Uani 1 1 d .
H1A H 0.2240 0.7979 0.5228 0.078 Uiso 1 1 calc R
C9 C 0.4817(4) 0.6852(3) 0.7824(2) 0.0620(6) Uani 1 1 d .
C3 C 0.1930(4) 0.8982(4) 0.2634(2) 0.0705(7) Uani 1 1 d .
H3A H 0.0955 0.9468 0.2115 0.085 Uiso 1 1 calc R
C5 C 0.5439(4) 0.7813(4) 0.3079(2) 0.0649(7) Uani 1 1 d .
H5A H 0.6839 0.7468 0.2859 0.078 Uiso 1 1 calc R
O1 O 0.3496(3) 0.7075(3) 0.85538(16) 0.0867(7) Uani 1 1 d .
C12 C 0.7946(4) 0.7353(4) 0.9630(2) 0.0653(7) Uani 1 1 d .
C4 C 0.3961(5) 0.8497(4) 0.2301(2) 0.0721(7) Uani 1 1 d .
H4A H 0.4369 0.8618 0.1558 0.086 Uiso 1 1 calc R
C2 C 0.1278(4) 0.8777(4) 0.3708(3) 0.0714(7) Uani 1 1 d .
H2A H -0.0132 0.9085 0.3910 0.086 Uiso 1 1 calc R
C13 C 0.7943(5) 0.8717(5) 1.0169(2) 0.0754(8) Uani 1 1 d .
C11 C 0.7918(5) 0.5679(4) 0.8945(2) 0.0781(8) Uani 1 1 d .
H11A H 0.9336 0.5007 0.8788 0.094 Uiso 1 1 calc R
H11B H 0.7188 0.4804 0.9355 0.094 Uiso 1 1 calc R
H13 H 0.805(6) 0.982(5) 1.059(3) 0.111(12) Uiso 1 1 d .

loop_
_atom_site_aniso_label
_atom_site_aniso_U_11
_atom_site_aniso_U_22
_atom_site_aniso_U_33
_atom_site_aniso_U_23
_atom_site_aniso_U_13
_atom_site_aniso_U_12
O3 0.0628(10) 0.0635(10) 0.0635(10) -0.0033(8) -0.0021(8) -0.0080(8)
N 0.0666(12) 0.0530(10) 0.0541(11) -0.0007(8) -0.0054(9) -0.0023(9)
C8 0.0800(16) 0.0373(10) 0.0574(10) -0.0019(9) -0.0019(11) -0.0147(10)
C7 0.0560(12) 0.0507(11) 0.0615(11) 0.0019(10) 0.0024(9) -0.0091(9)
O2 0.0633(12) 0.0795(13) 0.0883(14) -0.0075(10) 0.0037(10) -0.0026(9)
C6 0.0742(15) 0.0376(10) 0.0620(14) 0.0029(9) -0.0109(10) -0.0178(9)
C10 0.0620(14) 0.0421(11) 0.0677(15) -0.0073(10) 0.0085(11) -0.0079(9)
C1 0.0761(17) 0.0559(13) 0.0620(14) -0.0054(11) 0.0125(12) -0.0154(11)
C9 0.0692(15) 0.0566(13) 0.0589(14) -0.0039(10) -0.0025(12) -0.0089(11)
C3 0.0716(16) 0.0675(16) 0.0755(18) 0.0052(13) -0.0185(13) -0.0178(12)
C5 0.0605(14) 0.0661(14) 0.0694(16) 0.0032(12) 0.0043(11) -0.0174(11)
O1 0.0795(13) 0.1066(16) 0.0694(12) -0.0092(11) 0.0162(10) -0.0106(11)
C12 0.0634(15) 0.0796(17) 0.0488(13) 0.0063(12) -0.0062(11) -0.0030(12)
C4 0.0850(19) 0.0800(17) 0.0541(14) 0.0075(12) -0.0038(13) -0.0235(14)
C2 0.0612(15) 0.0640(15) 0.088(2) -0.0023(14) -0.0007(13) -0.0106(12)
C13 0.0777(18) 0.092(2) 0.0547(15) -0.0044(15) -0.0053(13) -0.0126(15)
C11 0.099(2) 0.0670(16) 0.0602(15) 0.0047(12) -0.0184(14) 0.0072(14)

loop_
_atom_type_symbol
_atom_type_description
_atom_type_scat_dispersion_real
_atom_type_scat_dispersion_imag
_atom_type_scat_source
C C 0.0033 0.0016 'International Tables Vol C Tables 4.2.6.8 and 6.1.1.4'
H H 0.0000 0.0000 'International Tables Vol C Tables 4.2.6.8 and 6.1.1.4'
N N 0.0061 0.0033 'International Tables Vol C Tables 4.2.6.8 and 6.1.1.4'
O O 0.0106 0.0060 'International Tables Vol C Tables 4.2.6.8 and 6.1.1.4'

loop_
_geom_angle_atom_site_label_1
_geom_angle_atom_site_label_2
_geom_angle_atom_site_label_3
_geom_angle
C9 O3 C8 107.84(19)
C9 N C10 111.2(2)
C9 N C11 123.9(2)
C10 N C11 125.0(2)
C7 C8 O3 123.8(2)
C7 C8 C10 127.7(2)
O3 C8 C10 108.5(2)
C8 C7 C6 131.5(2)
C1 C6 C5 118.7(2)
C1 C6 C7 122.7(2)
C5 C6 C7 118.6(2)
O2 C10 N 126.1(3)
O2 C10 C8 130.8(2)
N C10 C8 103.2(2)
C2 C1 C6 120.4(3)
O1 C9 O3 122.3(2)
O1 C9 N 128.3(3)
O3 C9 N 109.4(2)
C4 C3 C2 121.7(3)
C4 C5 C6 119.5(2)
C13 C12 C11 178.8(3)
C3 C4 C5 119.5(3)
C3 C2 C1 120.2(3)
N C11 C12 112.3(2)

loop_
_geom_bond_atom_site_label_1
_geom_bond_atom_site_label_2
_geom_bond_distance
O3 C9 1.363(3)
O3 C8 1.390(3)
N C9 1.371(3)
N C10 1.389(3)
N C11 1.456(3)
C8 C7 1.330(3)
C8 C10 1.474(4)
C7 C6 1.467(3)
O2 C10 1.199(3)
C6 C1 1.382(4)
C6 C5 1.410(4)
C1 C2 1.372(4)
C9 O1 1.196(3)
C3 C4 1.353(4)
C3 C2 1.359(4)
C5 C4 1.395(4)
C12 C13 1.173(4)
C12 C11 1.459(4)
